data_7131310
loop_
_publ_author_name
'Lucio-Mart&#xed;nez, F&#xe1;tima'
'Esteban-G&#xf3;mez, David'
'Valencia, Laura'
'Horv&#xe1;th, D&#xe1;vid'
'Sz&#xfc;cs, D&#xe1;niel'
'Fekete, Anik&#xf3;'
'Szikra, Dezs&#x151;'
'Tircs&#xf3;, Gyula'
'Platas-Iglesias, Carlos'

_publ_section_title
;
 Rigid H<sub>4</sub>OCTAPA derivatives as model chelators for the
 development of Bi(III)-based radiopharmaceuticals.
;
_journal_issue 23
_journal_name_full 'Chemical communications (Cambridge, England)'
_journal_page_first 3443
_journal_page_last 3446
_journal_paper_doi 10.1039/d2cc06876a
_journal_volume 59
_journal_year 2023
_chemical_formula_moiety 'C23 H23 Bi N4 O8, 5(H2 O)'
_chemical_formula_sum 'C23 H33 Bi N4 O13'
_chemical_formula_weight 782.51
_space_group_crystal_system triclinic
_space_group_IT_number 2
_space_group_name_Hall '-P 1'
_space_group_name_H-M_alt 'P -1'
_atom_sites_solution_hydrogens mixed
_atom_sites_solution_primary dual
_audit_creation_date 2022-11-08
_audit_creation_method
;
Olex2 1.2
(compiled 2018.05.29 svn.r3508 for OlexSys, GUI svn.r5506)
;
_audit_update_record
;
2022-11-10 deposited with the CCDC.	2023-02-21 downloaded from the CCDC.
;
_cell_angle_alpha 102.261(2)
_cell_angle_beta 95.473(2)
_cell_angle_gamma 92.621(2)
_cell_formula_units_Z 2
_cell_length_a 10.0759(7)
_cell_length_b 11.0409(7)
_cell_length_c 12.3655(7)
_cell_measurement_reflns_used 9537
_cell_measurement_temperature 100(2)
_cell_measurement_theta_max 28.30
_cell_measurement_theta_min 2.79
_cell_volume 1335.04(15)
_computing_cell_refinement 'Bruker SAINT'
_computing_data_collection 'Bruker APEX4'
_computing_data_reduction 'Bruker SAINT'
_computing_molecular_graphics 'Olex2 (Dolomanov et al., 2009)'
_computing_publication_material 'Olex2 (Dolomanov et al., 2009)'
_computing_structure_refinement 'XL (Sheldrick, 2008)'
_computing_structure_solution 'XT (Sheldrick, 2015)'
_diffrn_ambient_temperature 100.0
_diffrn_measured_fraction_theta_full 0.999
_diffrn_measured_fraction_theta_max 0.999
_diffrn_measurement_device_type 'Bruker D8 Venture Photon II CMOS'
_diffrn_measurement_method '\f and \w scans'
_diffrn_radiation_monochromator 'Incoatec HeliosTM multilayer optics'
_diffrn_radiation_type MoK\a
_diffrn_radiation_wavelength 0.71073
_diffrn_reflns_av_R_equivalents 0.0389
_diffrn_reflns_av_unetI/netI 0.0171
_diffrn_reflns_Laue_measured_fraction_full 0.999
_diffrn_reflns_Laue_measured_fraction_max 0.999
_diffrn_reflns_limit_h_max 13
_diffrn_reflns_limit_h_min -13
_diffrn_reflns_limit_k_max 14
_diffrn_reflns_limit_k_min -14
_diffrn_reflns_limit_l_max 16
_diffrn_reflns_limit_l_min -16
_diffrn_reflns_number 65778
_diffrn_reflns_point_group_measured_fraction_full 0.999
_diffrn_reflns_point_group_measured_fraction_max 0.999
_diffrn_reflns_theta_full 25.242
_diffrn_reflns_theta_max 28.302
_diffrn_reflns_theta_min 2.035
_diffrn_standards_number 0
_exptl_absorpt_coefficient_mu 6.679
_exptl_absorpt_correction_T_max 0.4920
_exptl_absorpt_correction_T_min 0.3741
_exptl_absorpt_correction_type multi-scan
_exptl_absorpt_process_details
'SADABS-2016/2 (Bruker,2016/2) was used for absorption correction. wR2(int) was 0.1198 before and 0.0510 after correction. The Ratio of minimum to maximum transmission is 0.7604. The \l/2 correction factor is Not present.'
_exptl_crystal_colour colourless
_exptl_crystal_colour_primary colourless
_exptl_crystal_density_diffrn 1.947
_exptl_crystal_density_method 'not measured'
_exptl_crystal_description prism
_exptl_crystal_F_000 772
_exptl_crystal_size_max 0.167
_exptl_crystal_size_mid 0.138
_exptl_crystal_size_min 0.094
_refine_diff_density_max 0.534
_refine_diff_density_min -0.909
_refine_diff_density_rms 0.068
_refine_ls_extinction_method none
_refine_ls_goodness_of_fit_ref 1.085
_refine_ls_hydrogen_treatment mixed
_refine_ls_matrix_type full
_refine_ls_number_parameters 390
_refine_ls_number_reflns 6647
_refine_ls_number_restraints 0
_refine_ls_restrained_S_all 1.085
_refine_ls_R_factor_all 0.0122
_refine_ls_R_factor_gt 0.0119
_refine_ls_shift/su_max 0.003
_refine_ls_shift/su_mean 0.000
_refine_ls_structure_factor_coef Fsqd
_refine_ls_weighting_details 'w=1/[\s^2^(Fo^2^)+(0.0016P)^2^+1.2462P] where P=(Fo^2^+2Fc^2^)/3'
_refine_ls_weighting_scheme calc
_refine_ls_wR_factor_gt 0.0285
_refine_ls_wR_factor_ref 0.0286
_reflns_Friedel_coverage 0.000
_reflns_number_gt 6562
_reflns_number_total 6647
_reflns_threshold_expression 'I > 2\s(I)'
_cod_data_source_file d2cc06876a2.cif
_cod_data_source_block 32088001_0m
_cod_depositor_comments 'Adding full bibliography for 7131310--7131311.cif.'
_cod_database_code 7131310
_shelx_shelxl_version_number 2018/3
_shelx_space_group_comment
;
The symmetry employed for this shelxl refinement is uniquely defined
by the following loop, which should always be used as a source of
symmetry information in preference to the above space-group names.
They are only intended as comments.
;
_shelx_estimated_absorpt_t_max 0.572
_shelx_estimated_absorpt_t_min 0.402
_olex2_refinement_description
;
1. Fixed Uiso
 At 1.2 times of:
  All C(H) groups, All C(H,H) groups
 At 1.5 times of:
  All O(H) groups, All O(H,H) groups
2.a Free rotating group:
 O5W(H5WA,H5WB), O4W(H4WA,H4WB), O2W(H2WA), O1W(H1WA,H1WB), O3W(H3WA,H3WB)
2.b Ternary CH refined with riding coordinates:
 C12(H12), C8(H8)
2.c Secondary CH2 refined with riding coordinates:
 C13(H13A,H13B), C7(H7A,H7B), C11(H11A,H11B), C20(H20A,H20B), C10(H10A,H10B),
 C9(H9A,H9B), C22(H22A,H22B)
2.d Aromatic/amide H refined with riding coordinates:
 C15(H15), C16(H16), C17(H17), C3(H3), C4(H4A), C5(H5)
2.e Idealised tetrahedral OH refined as rotating group:
 O4(H4)
;
_olex2_submission_special_instructions 'No special instructions were received'

loop_
_space_group_symop_operation_xyz
'x, y, z'
'-x, -y, -z'

loop_
_atom_site_label
_atom_site_type_symbol
_atom_site_fract_x
_atom_site_fract_y
_atom_site_fract_z
_atom_site_U_iso_or_equiv
_atom_site_adp_type
_atom_site_occupancy
_atom_site_site_symmetry_order
_atom_site_calc_flag
_atom_site_refinement_flags_posn
_atom_site_refinement_flags_adp
_atom_site_refinement_flags_occupancy
_atom_site_disorder_assembly
_atom_site_disorder_group
Bi1 Bi 0.30923(2) 0.37521(2) 0.22519(2) 0.00831(2) Uani 1 1 d . . . . .
O3 O 0.55029(12) 0.32888(11) 0.14190(10) 0.0143(2) Uani 1 1 d . . . . .
O2 O 0.26901(12) 0.60414(11) 0.56803(10) 0.0162(2) Uani 1 1 d . . . . .
O5W O 0.55835(12) 0.64852(13) 0.10461(10) 0.0193(3) Uani 1 1 d . . . . .
H5WA H 0.478316 0.612011 0.092415 0.029 Uiso 1 1 d G . . . .
H5WB H 0.593304 0.640525 0.042024 0.029 Uiso 1 1 d G . . . .
O7 O 0.30783(11) 0.54233(11) 0.11093(10) 0.0153(2) Uani 1 1 d . . . . .
O8 O 0.18616(12) 0.67638(11) 0.03733(10) 0.0142(2) Uani 1 1 d . . . . .
O4 O 0.64969(12) 0.18006(11) 0.03096(10) 0.0170(2) Uani 1 1 d . . . . .
H4 H 0.692165 0.241173 0.016989 0.025 Uiso 1 1 calc GR . . . .
O5 O 0.25666(11) 0.26075(10) 0.04579(9) 0.0125(2) Uani 1 1 d . . . . .
O1 O 0.23652(12) 0.51178(11) 0.38719(9) 0.0144(2) Uani 1 1 d . . . . .
O6 O 0.13407(13) 0.10481(11) -0.07040(10) 0.0182(2) Uani 1 1 d . . . . .
N4 N 0.09293(13) 0.45248(12) 0.18731(11) 0.0097(2) Uani 1 1 d . . . . .
O4W O 0.65856(14) 0.88925(13) 0.20395(12) 0.0250(3) Uani 1 1 d . . . . .
H4WA H 0.728239 0.892564 0.167924 0.037 Uiso 1 1 d G . . . .
H4WB H 0.620341 0.815431 0.176323 0.037 Uiso 1 1 d G . . . .
O2W O 0.15278(16) 0.81423(15) 0.52827(15) 0.0337(3) Uani 1 1 d . . . . .
H2WA H 0.070397 0.802282 0.497895 0.051 Uiso 1 1 d G . . . .
O1W O -0.11205(15) 0.75808(14) 0.45076(12) 0.0278(3) Uani 1 1 d . . . . .
H1WA H -0.155433 0.822489 0.442679 0.042 Uiso 1 1 d G . . . .
H1WB H -0.116077 0.705640 0.386942 0.042 Uiso 1 1 d G . . . .
O3W O 0.26523(16) 1.04814(14) 0.56952(13) 0.0310(3) Uani 1 1 d . . . . .
H3WA H 0.288469 1.071279 0.640818 0.046 Uiso 1 1 d G . . . .
H3WB H 0.220834 0.976066 0.554978 0.046 Uiso 1 1 d G . . . .
C18 C 0.07914(15) 0.55087(14) 0.14039(12) 0.0105(3) Uani 1 1 d . . . . .
N2 N 0.40865(13) 0.15250(12) 0.22450(11) 0.0104(2) Uani 1 1 d . . . . .
C15 C -0.13089(16) 0.46048(15) 0.23247(13) 0.0133(3) Uani 1 1 d . . . . .
H15 H -0.202827 0.427080 0.263896 0.016 Uiso 1 1 calc R . . . .
C16 C -0.14634(16) 0.56276(16) 0.18447(14) 0.0148(3) Uani 1 1 d . . . . .
H16 H -0.228966 0.600868 0.183505 0.018 Uiso 1 1 calc R . . . .
N1 N 0.39442(13) 0.33341(12) 0.41815(11) 0.0109(2) Uani 1 1 d . . . . .
C19 C 0.20086(16) 0.59389(14) 0.09177(13) 0.0116(3) Uani 1 1 d . . . . .
C14 C -0.00817(15) 0.40821(14) 0.23350(12) 0.0107(3) Uani 1 1 d . . . . .
C17 C -0.03977(16) 0.60877(15) 0.13788(13) 0.0130(3) Uani 1 1 d . . . . .
H17 H -0.048434 0.678685 0.104930 0.016 Uiso 1 1 calc R . . . .
N3 N 0.12169(13) 0.22585(12) 0.22497(11) 0.0098(2) Uani 1 1 d . . . . .
C21 C 0.56324(15) 0.21969(15) 0.10118(13) 0.0119(3) Uani 1 1 d . . . . .
C3 C 0.41643(16) 0.40367(16) 0.61600(13) 0.0140(3) Uani 1 1 d . . . . .
H3 H 0.397878 0.462680 0.679788 0.017 Uiso 1 1 calc R . . . .
C1 C 0.28429(16) 0.51897(15) 0.48773(13) 0.0128(3) Uani 1 1 d . . . . .
C13 C 0.01994(15) 0.29833(14) 0.28555(13) 0.0114(3) Uani 1 1 d . . . . .
H13A H 0.053737 0.327745 0.365135 0.014 Uiso 1 1 calc R . . . .
H13B H -0.063251 0.245194 0.280470 0.014 Uiso 1 1 calc R . . . .
C6 C 0.47010(15) 0.23954(15) 0.42846(13) 0.0117(3) Uani 1 1 d . . . . .
C7 C 0.50938(16) 0.16214(15) 0.32265(13) 0.0121(3) Uani 1 1 d . . . . .
H7A H 0.595019 0.198392 0.306478 0.015 Uiso 1 1 calc R . . . .
H7B H 0.524445 0.077513 0.333973 0.015 Uiso 1 1 calc R . . . .
C4 C 0.49282(17) 0.30424(16) 0.62676(14) 0.0160(3) Uani 1 1 d . . . . .
H4A H 0.526142 0.293621 0.698415 0.019 Uiso 1 1 calc R . . . .
C5 C 0.51989(16) 0.22076(16) 0.53198(14) 0.0147(3) Uani 1 1 d . . . . .
H5 H 0.571465 0.152038 0.537672 0.018 Uiso 1 1 calc R . . . .
C2 C 0.36786(15) 0.41465(15) 0.50965(13) 0.0116(3) Uani 1 1 d . . . . .
C23 C 0.15918(16) 0.17698(15) 0.02099(13) 0.0119(3) Uani 1 1 d . . . . .
C11 C 0.07907(16) 0.02254(14) 0.29569(13) 0.0130(3) Uani 1 1 d . . . . .
H11A H 0.055462 0.034088 0.372962 0.016 Uiso 1 1 calc R . . . .
H11B H -0.003900 0.017395 0.244665 0.016 Uiso 1 1 calc R . . . .
C20 C 0.47855(16) 0.11292(14) 0.12424(13) 0.0117(3) Uani 1 1 d . . . . .
H20A H 0.411874 0.079971 0.059251 0.014 Uiso 1 1 calc R . . . .
H20B H 0.536303 0.045299 0.134862 0.014 Uiso 1 1 calc R . . . .
C10 C 0.15607(18) -0.09564(15) 0.26450(15) 0.0176(3) Uani 1 1 d . . . . .
H10A H 0.144186 -0.150618 0.317010 0.021 Uiso 1 1 calc R . . . .
H10B H 0.124280 -0.142255 0.188127 0.021 Uiso 1 1 calc R . . . .
C9 C 0.30324(17) -0.04868(15) 0.27210(14) 0.0155(3) Uani 1 1 d . . . . .
H9A H 0.344973 -0.027242 0.350116 0.019 Uiso 1 1 calc R . . . .
H9B H 0.355676 -0.110463 0.227262 0.019 Uiso 1 1 calc R . . . .
C22 C 0.06417(16) 0.17034(15) 0.10845(13) 0.0116(3) Uani 1 1 d . . . . .
H22A H -0.016515 0.213567 0.091144 0.014 Uiso 1 1 calc R . . . .
H22B H 0.035623 0.082125 0.103343 0.014 Uiso 1 1 calc R . . . .
C12 C 0.17667(15) 0.13062(14) 0.28395(13) 0.0104(3) Uani 1 1 d . . . . .
H12 H 0.215696 0.174594 0.360369 0.012 Uiso 1 1 calc R . . . .
C8 C 0.28941(15) 0.06675(14) 0.22317(13) 0.0107(3) Uani 1 1 d . . . . .
H8 H 0.252688 0.036825 0.143395 0.013 Uiso 1 1 calc R . . . .
H2WB H 0.192(3) 0.746(3) 0.531(3) 0.056(9) Uiso 1 1 d . . . . .

loop_
_atom_site_aniso_label
_atom_site_aniso_U_11
_atom_site_aniso_U_22
_atom_site_aniso_U_33
_atom_site_aniso_U_23
_atom_site_aniso_U_13
_atom_site_aniso_U_12
Bi1 0.00829(3) 0.00861(3) 0.00815(3) 0.00226(2) 0.00082(2) -0.00014(2)
O3 0.0146(5) 0.0125(5) 0.0160(6) 0.0026(4) 0.0033(4) 0.0000(4)
O2 0.0211(6) 0.0148(6) 0.0116(5) -0.0001(4) 0.0038(5) 0.0007(5)
O5W 0.0142(6) 0.0293(7) 0.0149(6) 0.0060(5) 0.0030(5) -0.0028(5)
O7 0.0113(5) 0.0171(6) 0.0204(6) 0.0097(5) 0.0032(4) 0.0015(4)
O8 0.0158(6) 0.0132(5) 0.0160(6) 0.0069(4) 0.0047(4) 0.0017(4)
O4 0.0187(6) 0.0137(6) 0.0209(6) 0.0052(5) 0.0107(5) 0.0014(5)
O5 0.0134(5) 0.0140(5) 0.0098(5) 0.0024(4) 0.0006(4) -0.0014(4)
O1 0.0152(5) 0.0160(6) 0.0109(5) 0.0005(4) 0.0002(4) 0.0033(4)
O6 0.0222(6) 0.0188(6) 0.0111(5) -0.0005(5) 0.0013(5) -0.0047(5)
N4 0.0097(6) 0.0107(6) 0.0086(6) 0.0023(5) 0.0009(5) 0.0001(5)
O4W 0.0251(7) 0.0226(7) 0.0272(7) 0.0027(5) 0.0090(6) 0.0015(5)
O2W 0.0318(8) 0.0231(7) 0.0491(10) 0.0118(7) 0.0079(7) 0.0074(6)
O1W 0.0303(8) 0.0273(7) 0.0231(7) 0.0013(6) -0.0009(6) 0.0008(6)
O3W 0.0329(8) 0.0316(8) 0.0268(7) 0.0050(6) 0.0020(6) -0.0056(6)
C18 0.0117(7) 0.0106(7) 0.0085(7) 0.0015(5) 0.0004(5) -0.0011(5)
N2 0.0101(6) 0.0117(6) 0.0094(6) 0.0023(5) 0.0013(5) -0.0002(5)
C15 0.0106(7) 0.0166(8) 0.0131(7) 0.0037(6) 0.0028(6) 0.0004(6)
C16 0.0121(7) 0.0171(8) 0.0157(8) 0.0037(6) 0.0016(6) 0.0041(6)
N1 0.0109(6) 0.0115(6) 0.0099(6) 0.0021(5) 0.0007(5) -0.0010(5)
C19 0.0129(7) 0.0109(7) 0.0107(7) 0.0018(5) 0.0017(6) -0.0011(6)
C14 0.0122(7) 0.0114(7) 0.0081(7) 0.0015(5) 0.0011(5) -0.0005(5)
C17 0.0141(7) 0.0127(7) 0.0129(7) 0.0044(6) 0.0009(6) 0.0021(6)
N3 0.0106(6) 0.0105(6) 0.0087(6) 0.0031(5) 0.0013(5) 0.0008(5)
C21 0.0109(7) 0.0138(7) 0.0114(7) 0.0042(6) 0.0005(6) 0.0013(6)
C3 0.0124(7) 0.0185(8) 0.0107(7) 0.0028(6) 0.0018(6) -0.0036(6)
C1 0.0113(7) 0.0137(7) 0.0132(7) 0.0030(6) 0.0023(6) -0.0024(6)
C13 0.0112(7) 0.0122(7) 0.0125(7) 0.0047(6) 0.0040(6) 0.0015(6)
C6 0.0106(7) 0.0123(7) 0.0123(7) 0.0034(6) 0.0012(6) -0.0018(6)
C7 0.0112(7) 0.0144(7) 0.0108(7) 0.0032(6) -0.0003(6) 0.0023(6)
C4 0.0154(8) 0.0218(8) 0.0116(7) 0.0071(6) 0.0000(6) -0.0017(6)
C5 0.0143(7) 0.0172(8) 0.0141(8) 0.0073(6) 0.0002(6) 0.0005(6)
C2 0.0106(7) 0.0128(7) 0.0111(7) 0.0025(6) 0.0017(6) -0.0033(5)
C23 0.0133(7) 0.0129(7) 0.0103(7) 0.0049(6) -0.0004(6) 0.0021(6)
C11 0.0151(7) 0.0116(7) 0.0129(7) 0.0042(6) 0.0023(6) -0.0025(6)
C20 0.0128(7) 0.0114(7) 0.0113(7) 0.0027(6) 0.0036(6) 0.0009(6)
C10 0.0213(8) 0.0104(7) 0.0229(9) 0.0060(6) 0.0061(7) -0.0005(6)
C9 0.0178(8) 0.0126(7) 0.0187(8) 0.0078(6) 0.0040(6) 0.0022(6)
C22 0.0118(7) 0.0129(7) 0.0092(7) 0.0020(5) -0.0014(5) -0.0010(6)
C12 0.0116(7) 0.0098(7) 0.0105(7) 0.0038(5) 0.0013(6) -0.0001(5)
C8 0.0114(7) 0.0105(7) 0.0109(7) 0.0036(5) 0.0017(5) -0.0004(5)

loop_
_atom_type_symbol
_atom_type_description
_atom_type_scat_dispersion_real
_atom_type_scat_dispersion_imag
_atom_type_scat_source
C C 0.0033 0.0016 'International Tables Vol C Tables 4.2.6.8 and 6.1.1.4'
H H 0.0000 0.0000 'International Tables Vol C Tables 4.2.6.8 and 6.1.1.4'
Bi Bi -4.1077 10.2566 'International Tables Vol C Tables 4.2.6.8 and 6.1.1.4'
N N 0.0061 0.0033 'International Tables Vol C Tables 4.2.6.8 and 6.1.1.4'
O O 0.0106 0.0060 'International Tables Vol C Tables 4.2.6.8 and 6.1.1.4'

loop_
_geom_angle_atom_site_label_1
_geom_angle_atom_site_label_2
_geom_angle_atom_site_label_3
_geom_angle
_geom_angle_site_symmetry_1
_geom_angle_site_symmetry_3
_geom_angle_publ_flag
O7 Bi1 O3 83.07(4) . . ?
O7 Bi1 N2 139.44(4) . . ?
O7 Bi1 N1 142.52(4) . . ?
O5 Bi1 O3 74.32(4) . . ?
O5 Bi1 O7 77.54(4) . . ?
O5 Bi1 O1 148.23(4) . . ?
O5 Bi1 N4 81.74(4) . . ?
O5 Bi1 N2 74.67(4) . . ?
O5 Bi1 N1 137.22(4) . . ?
O5 Bi1 N3 71.81(4) . . ?
O1 Bi1 O3 135.57(4) . . ?
O1 Bi1 O7 93.73(4) . . ?
O1 Bi1 N2 124.90(4) . . ?
O1 Bi1 N1 63.57(4) . . ?
O1 Bi1 N3 89.71(4) . . ?
N4 Bi1 O3 143.65(4) . . ?
N4 Bi1 O7 65.10(4) . . ?
N4 Bi1 O1 67.04(4) . . ?
N4 Bi1 N2 136.95(4) . . ?
N4 Bi1 N1 122.82(4) . . ?
N4 Bi1 N3 66.37(4) . . ?
N2 Bi1 O3 61.38(4) . . ?
N1 Bi1 O3 93.01(4) . . ?
N1 Bi1 N2 63.65(4) . . ?
N3 Bi1 O3 127.95(4) . . ?
N3 Bi1 O7 125.20(4) . . ?
N3 Bi1 N2 72.20(4) . . ?
N3 Bi1 N1 86.19(4) . . ?
C21 O3 Bi1 114.58(10) . . ?
H5WA O5W H5WB 109.5 . . ?
C19 O7 Bi1 119.85(10) . . ?
C21 O4 H4 109.5 . . ?
C23 O5 Bi1 121.48(10) . . ?
C1 O1 Bi1 125.26(10) . . ?
C18 N4 Bi1 121.62(10) . . ?
C14 N4 Bi1 116.62(10) . . ?
C14 N4 C18 120.63(13) . . ?
H4WA O4W H4WB 104.5 . . ?
H2WA O2W H2WB 114.2 . . ?
H1WA O1W H1WB 109.4 . . ?
H3WA O3W H3WB 109.5 . . ?
N4 C18 C19 116.04(13) . . ?
N4 C18 C17 121.16(15) . . ?
C17 C18 C19 122.80(14) . . ?
C7 N2 Bi1 110.01(9) . . ?
C7 N2 C8 114.06(12) . . ?
C20 N2 Bi1 109.95(9) . . ?
C20 N2 C7 106.91(12) . . ?
C20 N2 C8 111.18(12) . . ?
C8 N2 Bi1 104.74(9) . . ?
C16 C15 H15 120.7 . . ?
C14 C15 H15 120.7 . . ?
C14 C15 C16 118.63(15) . . ?
C15 C16 H16 120.3 . . ?
C15 C16 C17 119.43(15) . . ?
C17 C16 H16 120.3 . . ?
C6 N1 Bi1 122.17(10) . . ?
C6 N1 C2 119.67(14) . . ?
C2 N1 Bi1 118.01(10) . . ?
O7 C19 C18 116.42(14) . . ?
O8 C19 O7 126.49(15) . . ?
O8 C19 C18 117.09(14) . . ?
N4 C14 C15 121.30(14) . . ?
N4 C14 C13 115.85(13) . . ?
C15 C14 C13 122.84(14) . . ?
C18 C17 C16 118.83(15) . . ?
C18 C17 H17 120.6 . . ?
C16 C17 H17 120.6 . . ?
C13 N3 Bi1 105.98(9) . . ?
C13 N3 C22 109.48(12) . . ?
C13 N3 C12 112.58(12) . . ?
C22 N3 Bi1 110.00(9) . . ?
C22 N3 C12 112.38(12) . . ?
C12 N3 Bi1 106.16(9) . . ?
O3 C21 O4 124.69(15) . . ?
O3 C21 C20 123.75(14) . . ?
O4 C21 C20 111.55(13) . . ?
C4 C3 H3 120.8 . . ?
C2 C3 H3 120.8 . . ?
C2 C3 C4 118.42(15) . . ?
O2 C1 O1 125.69(15) . . ?
O2 C1 C2 117.79(14) . . ?
O1 C1 C2 116.52(14) . . ?
C14 C13 H13A 110.0 . . ?
C14 C13 H13B 110.0 . . ?
N3 C13 C14 108.60(12) . . ?
N3 C13 H13A 110.0 . . ?
N3 C13 H13B 110.0 . . ?
H13A C13 H13B 108.4 . . ?
N1 C6 C7 116.53(13) . . ?
N1 C6 C5 121.87(15) . . ?
C5 C6 C7 121.37(14) . . ?
N2 C7 C6 114.00(13) . . ?
N2 C7 H7A 108.8 . . ?
N2 C7 H7B 108.8 . . ?
C6 C7 H7A 108.8 . . ?
C6 C7 H7B 108.8 . . ?
H7A C7 H7B 107.6 . . ?
C3 C4 H4A 120.3 . . ?
C5 C4 C3 119.42(15) . . ?
C5 C4 H4A 120.3 . . ?
C6 C5 H5 120.6 . . ?
C4 C5 C6 118.74(15) . . ?
C4 C5 H5 120.6 . . ?
N1 C2 C3 121.86(15) . . ?
N1 C2 C1 115.02(13) . . ?
C3 C2 C1 123.11(15) . . ?
O5 C23 C22 117.83(14) . . ?
O6 C23 O5 124.51(15) . . ?
O6 C23 C22 117.59(14) . . ?
H11A C11 H11B 108.8 . . ?
C10 C11 H11A 110.8 . . ?
C10 C11 H11B 110.8 . . ?
C10 C11 C12 104.92(13) . . ?
C12 C11 H11A 110.8 . . ?
C12 C11 H11B 110.8 . . ?
N2 C20 C21 111.52(13) . . ?
N2 C20 H20A 109.3 . . ?
N2 C20 H20B 109.3 . . ?
C21 C20 H20A 109.3 . . ?
C21 C20 H20B 109.3 . . ?
H20A C20 H20B 108.0 . . ?
C11 C10 H10A 110.7 . . ?
C11 C10 H10B 110.7 . . ?
H10A C10 H10B 108.8 . . ?
C9 C10 C11 105.24(13) . . ?
C9 C10 H10A 110.7 . . ?
C9 C10 H10B 110.7 . . ?
C10 C9 H9A 111.6 . . ?
C10 C9 H9B 111.6 . . ?
H9A C9 H9B 109.4 . . ?
C8 C9 C10 100.85(13) . . ?
C8 C9 H9A 111.6 . . ?
C8 C9 H9B 111.6 . . ?
N3 C22 C23 114.50(13) . . ?
N3 C22 H22A 108.6 . . ?
N3 C22 H22B 108.6 . . ?
C23 C22 H22A 108.6 . . ?
C23 C22 H22B 108.6 . . ?
H22A C22 H22B 107.6 . . ?
N3 C12 C11 117.59(12) . . ?
N3 C12 H12 107.9 . . ?
N3 C12 C8 110.24(12) . . ?
C11 C12 H12 107.9 . . ?
C8 C12 C11 104.81(12) . . ?
C8 C12 H12 107.9 . . ?
N2 C8 C9 120.34(13) . . ?
N2 C8 C12 113.44(12) . . ?
N2 C8 H8 106.6 . . ?
C9 C8 C12 102.40(12) . . ?
C9 C8 H8 106.6 . . ?
C12 C8 H8 106.6 . . ?

loop_
_geom_bond_atom_site_label_1
_geom_bond_atom_site_label_2
_geom_bond_distance
_geom_bond_site_symmetry_2
_geom_bond_publ_flag
Bi1 O3 2.7549(12) . ?
Bi1 O7 2.5510(12) . ?
Bi1 O5 2.3071(11) . ?
Bi1 O1 2.4334(11) . ?
Bi1 N4 2.4171(13) . ?
Bi1 N2 2.6959(13) . ?
Bi1 N1 2.5993(13) . ?
Bi1 N3 2.4499(13) . ?
O3 C21 1.222(2) . ?
O2 C1 1.241(2) . ?
O5W H5WA 0.8699 . ?
O5W H5WB 0.8698 . ?
O7 C19 1.2675(19) . ?
O8 C19 1.2484(19) . ?
O4 H4 0.8400 . ?
O4 C21 1.312(2) . ?
O5 C23 1.2858(19) . ?
O1 C1 1.2744(19) . ?
O6 C23 1.2331(19) . ?
N4 C18 1.342(2) . ?
N4 C14 1.337(2) . ?
O4W H4WA 0.8701 . ?
O4W H4WB 0.8702 . ?
O2W H2WA 0.8700 . ?
O2W H2WB 0.87(3) . ?
O1W H1WA 0.8701 . ?
O1W H1WB 0.8702 . ?
O3W H3WA 0.8700 . ?
O3W H3WB 0.8700 . ?
C18 C19 1.516(2) . ?
C18 C17 1.384(2) . ?
N2 C7 1.4882(19) . ?
N2 C20 1.4794(19) . ?
N2 C8 1.4919(19) . ?
C15 H15 0.9500 . ?
C15 C16 1.391(2) . ?
C15 C14 1.388(2) . ?
C16 H16 0.9500 . ?
C16 C17 1.391(2) . ?
N1 C6 1.335(2) . ?
N1 C2 1.344(2) . ?
C14 C13 1.515(2) . ?
C17 H17 0.9500 . ?
N3 C13 1.490(2) . ?
N3 C22 1.4902(19) . ?
N3 C12 1.4988(19) . ?
C21 C20 1.515(2) . ?
C3 H3 0.9500 . ?
C3 C4 1.391(2) . ?
C3 C2 1.391(2) . ?
C1 C2 1.512(2) . ?
C13 H13A 0.9900 . ?
C13 H13B 0.9900 . ?
C6 C7 1.501(2) . ?
C6 C5 1.390(2) . ?
C7 H7A 0.9900 . ?
C7 H7B 0.9900 . ?
C4 H4A 0.9500 . ?
C4 C5 1.387(2) . ?
C5 H5 0.9500 . ?
C23 C22 1.522(2) . ?
C11 H11A 0.9900 . ?
C11 H11B 0.9900 . ?
C11 C10 1.546(2) . ?
C11 C12 1.551(2) . ?
C20 H20A 0.9900 . ?
C20 H20B 0.9900 . ?
C10 H10A 0.9900 . ?
C10 H10B 0.9900 . ?
C10 C9 1.536(2) . ?
C9 H9A 0.9900 . ?
C9 H9B 0.9900 . ?
C9 C8 1.529(2) . ?
C22 H22A 0.9900 . ?
C22 H22B 0.9900 . ?
C12 H12 1.0000 . ?
C12 C8 1.537(2) . ?
C8 H8 1.0000 . ?
